data_2202297
loop_
_publ_author_name
'Kolitsch, Uwe'

_publ_section_title
;
 Mg-rich wolfeite, (Fe^II^,Mg)~2~(PO~4~)(OH): structure refinement and
 Raman spectroscopic data
;
_journal_issue 9
_journal_name_full 'Acta Crystallographica Section E'
_journal_page_first i125
_journal_page_last i128
_journal_paper_doi 10.1107/S1600536803017537
_journal_volume 59
_journal_year 2003
_chemical_formula_iupac 'Fe1.84 Mg0.16 (P O4) (O H)'
_chemical_formula_structural 'Fe1.84 Mg0.16 (P O4) (O H)'
_chemical_formula_sum 'Fe1.84 H Mg0.16 O5 P'
_chemical_formula_weight 218.63
_chemical_name_common ' ferrous iron hydroxide phosphate, mineral name: wolfeite'
_chemical_name_systematic
;
diiron(II) hydroxide phosphate
;
_space_group_IT_number 14
_symmetry_cell_setting monoclinic
_symmetry_space_group_name_Hall '-P 2yab'
_symmetry_space_group_name_H-M 'P 1 21/a 1'
_atom_sites_solution_hydrogens difmap
_atom_sites_solution_primary direct
_atom_sites_solution_secondary difmap
_cell_angle_alpha 90.00
_cell_angle_beta 108.64(3)
_cell_angle_gamma 90.00
_cell_formula_units_Z 16
_cell_length_a 12.274(2)
_cell_length_b 13.169(3)
_cell_length_c 9.754(2)
_cell_measurement_reflns_used 5647
_cell_measurement_temperature 293(2)
_cell_measurement_theta_max 32.577
_cell_measurement_theta_min 2.037
_cell_volume 1493.9(6)
_computing_cell_refinement 'HKL SCALEPACK (Otwinowski & Minor 1997)'
_computing_data_collection 'COLLECT (Nonius, 2002)'
_computing_data_reduction 'HKL DENZO (Otwinowski & Minor, 1997) and SCALEPACK'
_computing_molecular_graphics 'ATOMS (Shape Software, 1999)'
_computing_structure_refinement 'SHELXL97 (Sheldrick, 1997)'
_computing_structure_solution 'SHELXS97 (Sheldrick, 1997)'
_diffrn_ambient_temperature 293(2)
_diffrn_measured_fraction_theta_full 0.999
_diffrn_measured_fraction_theta_max 0.999
_diffrn_measurement_device_type 'Nonius KappaCCD'
_diffrn_measurement_method '\y and \w'
_diffrn_radiation_monochromator graphite
_diffrn_radiation_source 'fine-focus sealed tube'
_diffrn_radiation_type MoK\a
_diffrn_radiation_wavelength 0.71073
_diffrn_reflns_av_R_equivalents 0.0137
_diffrn_reflns_av_sigmaI/netI 0.0232
_diffrn_reflns_limit_h_max 18
_diffrn_reflns_limit_h_min -18
_diffrn_reflns_limit_k_max 19
_diffrn_reflns_limit_k_min -19
_diffrn_reflns_limit_l_max 14
_diffrn_reflns_limit_l_min -14
_diffrn_reflns_number 10662
_diffrn_reflns_theta_full 32.56
_diffrn_reflns_theta_max 32.56
_diffrn_reflns_theta_min 2.20
_diffrn_standards_decay_% 0
_exptl_absorpt_coefficient_mu 7.520
_exptl_absorpt_correction_T_max 0.376
_exptl_absorpt_correction_T_min 0.294
_exptl_absorpt_correction_type multi-scan
_exptl_absorpt_process_details '(HKL SCALEPACK; Otwinowski & Minor, 1997)'
_exptl_crystal_colour yellow
_exptl_crystal_density_diffrn 3.888
_exptl_crystal_density_method 'not measured'
_exptl_crystal_description fragment
_exptl_crystal_F_000 1692
_exptl_crystal_size_max 0.18
_exptl_crystal_size_mid 0.18
_exptl_crystal_size_min 0.13
_refine_diff_density_max 0.549
_refine_diff_density_min -0.668
_refine_ls_extinction_coef 0.00357(15)
_refine_ls_extinction_expression Fc^*^=kFc[1+0.001xFc^2^\l^3^/sin(2\q)]^-1/4^
_refine_ls_extinction_method SHELXL97
_refine_ls_goodness_of_fit_ref 1.030
_refine_ls_hydrogen_treatment refall
_refine_ls_matrix_type full
_refine_ls_number_parameters 314
_refine_ls_number_reflns 5432
_refine_ls_number_restraints 4
_refine_ls_restrained_S_all 1.030
_refine_ls_R_factor_all 0.0326
_refine_ls_R_factor_gt 0.0215
_refine_ls_shift/su_max 0.003
_refine_ls_shift/su_mean 0.000
_refine_ls_structure_factor_coef Fsqd
_refine_ls_weighting_details 'calc w = 1/[\s^2^(Fo^2^)+(0.034P)^2^+0.36P] where P = (Fo^2^+2Fc^2^)/3'
_refine_ls_weighting_scheme calc
_refine_ls_wR_factor_gt 0.0608
_refine_ls_wR_factor_ref 0.0653
_reflns_number_gt 4267
_reflns_number_total 5432
_reflns_threshold_expression I>2\s(I)
_cod_data_source_file br6111.cif
_cod_data_source_block I
_cod_original_sg_symbol_H-M 'P 21/a'
_cod_database_code 2202297
_cod_database_fobs_code 2202297

loop_
_symmetry_equiv_pos_as_xyz
'x, y, z'
'-x+1/2, y+1/2, -z'
'-x, -y, -z'
'x-1/2, -y-1/2, z'

loop_
_atom_site_label
_atom_site_fract_x
_atom_site_fract_y
_atom_site_fract_z
_atom_site_U_iso_or_equiv
_atom_site_adp_type
_atom_site_calc_flag
_atom_site_refinement_flags
_atom_site_occupancy
_atom_site_disorder_assembly
_atom_site_disorder_group
_atom_site_type_symbol
Fe1 0.18625(2) 0.479059(19) 0.19287(3) 0.00980(6) Uani d . 1 . . Fe
Fe2 0.19712(2) 0.996441(18) 0.21294(3) 0.01034(6) Uani d . 1 . . Fe
Fe3 0.30503(2) 0.752291(19) 0.29253(3) 0.00998(6) Uani d . 1 . . Fe
Fe4 0.31941(2) 0.269768(19) 0.30463(3) 0.00970(6) Uani d . 1 . . Fe
Fe5 0.09673(2) 0.070820(19) 0.46928(3) 0.00829(8) Uani d P 0.9027(17) . . Fe
Mg5 0.09673(2) 0.070820(19) 0.46928(3) 0.00829(8) Uani d P 0.0973(18) . . Mg
Fe6 0.08530(2) 0.57376(2) 0.45154(3) 0.00886(8) Uani d P 0.7596(17) . . Fe
Mg6 0.08530(2) 0.57376(2) 0.45154(3) 0.00886(8) Uani d P 0.2404(17) . . Mg
Fe7 0.39431(2) 0.67498(2) 0.03060(3) 0.00814(8) Uani d P 0.8138(18) . . Fe
Mg7 0.39431(2) 0.67498(2) 0.03060(3) 0.00814(8) Uani d P 0.1862(18) . . Mg
Fe8 0.42084(2) 0.178485(19) 0.03902(3) 0.00827(8) Uani d P 0.8806(18) . . Fe
Mg8 0.42084(2) 0.178485(19) 0.03902(3) 0.00827(8) Uani d P 0.1194(18) . . Mg
P1 0.07895(3) 0.82096(3) 0.38003(4) 0.00565(8) Uani d . 1 . . P
P2 0.07554(3) 0.32667(3) 0.38279(4) 0.00547(8) Uani d . 1 . . P
P3 0.42320(3) 0.42224(3) 0.11305(4) 0.00546(8) Uani d . 1 . . P
P4 0.42369(3) 0.92805(3) 0.11974(4) 0.00582(8) Uani d . 1 . . P
O1 0.04746(10) 0.41493(9) 0.46857(12) 0.0105(2) Uani d . 1 . . O
O2 0.06154(10) 0.90756(9) 0.47864(12) 0.0095(2) Uani d . 1 . . O
O3 0.43160(10) 0.84078(9) 0.01678(12) 0.0097(2) Uani d . 1 . . O
O4 0.45635(10) 0.33768(8) 0.02509(12) 0.0094(2) Uani d . 1 . . O
O5 0.02635(10) 0.04737(9) 0.24273(12) 0.0107(2) Uani d . 1 . . O
O6 0.04291(10) 0.55442(9) 0.23235(12) 0.0110(2) Uani d . 1 . . O
O7 0.46682(9) 0.70250(9) 0.25868(12) 0.0098(2) Uani d . 1 . . O
O8 0.46690(10) 0.20262(9) 0.25864(12) 0.0113(2) Uani d . 1 . . O
O9 0.17393(9) 0.84775(9) 0.31437(12) 0.0094(2) Uani d . 1 . . O
O10 0.17245(9) 0.36054(9) 0.32331(12) 0.0095(2) Uani d . 1 . . O
O11 0.32337(9) 0.38398(8) 0.16515(12) 0.0092(2) Uani d . 1 . . O
O12 0.33522(9) 0.90386(9) 0.19588(12) 0.0094(2) Uani d . 1 . . O
O13 0.11856(10) 0.72748(9) 0.48034(12) 0.0094(2) Uani d . 1 . . O
O14 0.11776(10) 0.23476(9) 0.48261(12) 0.0093(2) Uani d . 1 . . O
O15 0.38512(10) 0.02300(9) 0.02283(12) 0.0095(2) Uani d . 1 . . O
O16 0.37799(10) 0.51398(9) 0.01303(13) 0.0096(2) Uani d . 1 . . O
O17 0.25351(10) 0.03131(9) 0.43671(12) 0.0102(2) Uani d . 1 . . O
O18 0.20613(10) 0.16268(9) 0.19383(13) 0.0113(2) Uani d . 1 . . O
O19 0.24283(9) 0.71893(9) 0.06783(12) 0.0095(2) Uani d . 1 . . O
O20 0.30215(10) 0.58247(9) 0.30905(12) 0.0112(2) Uani d . 1 . . O
H1 0.264(2) -0.026(2) 0.459(3) 0.044(8) Uiso d . 1 . . H
H2 0.155(2) 0.172(2) 0.224(3) 0.061(10) Uiso d . 1 . . H
H3 0.236(2) 0.776(2) 0.044(3) 0.037(7) Uiso d . 1 . . H
H4 0.353(2) 0.5759(18) 0.276(3) 0.038(7) Uiso d . 1 . . H

loop_
_atom_site_aniso_label
_atom_site_aniso_U_11
_atom_site_aniso_U_22
_atom_site_aniso_U_33
_atom_site_aniso_U_12
_atom_site_aniso_U_13
_atom_site_aniso_U_23
Fe1 0.00932(11) 0.00976(12) 0.01031(12) 0.00155(8) 0.00313(9) 0.00193(8)
Fe2 0.01194(12) 0.01006(12) 0.00902(11) 0.00231(8) 0.00332(9) -0.00030(8)
Fe3 0.01030(11) 0.01092(12) 0.00870(12) 0.00261(8) 0.00302(9) -0.00027(8)
Fe4 0.01000(11) 0.00933(12) 0.00988(12) 0.00135(8) 0.00332(9) 0.00222(8)
Fe5 0.00825(12) 0.00839(13) 0.00808(13) 0.00027(8) 0.00240(9) -0.00064(8)
Mg5 0.00825(12) 0.00839(13) 0.00808(13) 0.00027(8) 0.00240(9) -0.00064(8)
Fe6 0.00867(13) 0.00781(14) 0.01029(14) -0.00013(9) 0.00328(10) -0.00088(10)
Mg6 0.00867(13) 0.00781(14) 0.01029(14) -0.00013(9) 0.00328(10) -0.00088(10)
Fe7 0.00801(13) 0.00822(13) 0.00862(14) 0.00041(9) 0.00326(10) -0.00066(9)
Mg7 0.00801(13) 0.00822(13) 0.00862(14) 0.00041(9) 0.00326(10) -0.00066(9)
Fe8 0.00724(12) 0.00756(13) 0.00944(13) -0.00005(8) 0.00186(9) -0.00043(9)
Mg8 0.00724(12) 0.00756(13) 0.00944(13) -0.00005(8) 0.00186(9) -0.00043(9)
P1 0.00545(17) 0.00578(18) 0.00571(17) -0.00009(13) 0.00176(14) 0.00009(14)
P2 0.00580(17) 0.00500(18) 0.00588(17) -0.00005(13) 0.00223(14) 0.00013(13)
P3 0.00535(16) 0.00528(18) 0.00568(17) 0.00005(13) 0.00167(14) 0.00015(14)
P4 0.00575(17) 0.00600(19) 0.00584(17) -0.00029(13) 0.00204(14) 0.00004(14)
O1 0.0128(5) 0.0079(5) 0.0132(6) -0.0012(4) 0.0076(5) -0.0028(4)
O2 0.0112(5) 0.0089(5) 0.0097(5) -0.0009(4) 0.0049(4) -0.0034(4)
O3 0.0107(5) 0.0096(5) 0.0103(5) -0.0011(4) 0.0054(4) -0.0037(4)
O4 0.0102(5) 0.0080(5) 0.0111(5) -0.0011(4) 0.0049(4) -0.0023(4)
O5 0.0082(5) 0.0139(6) 0.0087(5) 0.0021(4) 0.0008(4) 0.0012(4)
O6 0.0081(5) 0.0158(6) 0.0076(5) 0.0037(4) 0.0005(4) -0.0011(4)
O7 0.0073(5) 0.0130(6) 0.0082(5) 0.0017(4) 0.0012(4) 0.0003(4)
O8 0.0101(5) 0.0147(6) 0.0073(5) 0.0035(4) 0.0001(4) -0.0003(4)
O9 0.0081(5) 0.0098(5) 0.0117(5) 0.0004(4) 0.0053(4) 0.0012(4)
O10 0.0089(5) 0.0097(5) 0.0124(5) 0.0012(4) 0.0068(4) 0.0026(4)
O11 0.0077(5) 0.0094(5) 0.0117(5) 0.0011(4) 0.0051(4) 0.0024(4)
O12 0.0100(5) 0.0089(5) 0.0116(5) 0.0010(4) 0.0067(4) 0.0012(4)
O13 0.0107(5) 0.0076(5) 0.0091(5) 0.0002(4) 0.0021(4) 0.0022(4)
O14 0.0105(5) 0.0074(5) 0.0094(5) 0.0010(4) 0.0023(4) 0.0028(4)
O15 0.0110(5) 0.0081(5) 0.0093(5) 0.0007(4) 0.0031(4) 0.0020(4)
O16 0.0101(5) 0.0076(5) 0.0107(5) 0.0009(4) 0.0028(4) 0.0033(4)
O17 0.0087(5) 0.0089(5) 0.0117(6) 0.0007(4) 0.0014(4) 0.0003(4)
O18 0.0130(6) 0.0098(5) 0.0110(5) -0.0023(4) 0.0038(5) -0.0025(4)
O19 0.0076(5) 0.0089(5) 0.0109(5) 0.0000(4) 0.0013(4) -0.0002(4)
O20 0.0129(5) 0.0110(6) 0.0106(5) -0.0014(4) 0.0053(5) -0.0014(4)

loop_
_atom_type_symbol
_atom_type_description
_atom_type_scat_dispersion_real
_atom_type_scat_dispersion_imag
_atom_type_scat_source
O O 0.0106 0.0060 'International Tables Vol C Tables 4.2.6.8 and 6.1.1.4'
H H 0.0000 0.0000 'International Tables Vol C Tables 4.2.6.8 and 6.1.1.4'
P P 0.1023 0.0942 'International Tables Vol C Tables 4.2.6.8 and 6.1.1.4'
Fe Fe 0.3463 0.8444 'International Tables Vol C Tables 4.2.6.8 and 6.1.1.4'
Mg Mg 0.0486 0.0363 'International Tables Vol C Tables 4.2.6.8 and 6.1.1.4'

loop_
_geom_angle_atom_site_label_1
_geom_angle_atom_site_label_2
_geom_angle_atom_site_label_3
_geom_angle_site_symmetry_1
_geom_angle_site_symmetry_3
_geom_angle
O20 Fe1 O10 . . 110.19(5)
O20 Fe1 O15 . 2 111.71(5)
O10 Fe1 O15 . 2 138.09(5)
O20 Fe1 O6 . . 93.30(5)
O10 Fe1 O6 . . 90.32(5)
O15 Fe1 O6 2 . 87.07(5)
O20 Fe1 O11 . . 91.34(5)
O10 Fe1 O11 . . 81.98(5)
O15 Fe1 O11 2 . 97.25(5)
O6 Fe1 O11 . . 172.01(4)
O16 Fe2 O17 2 1_565 160.25(5)
O16 Fe2 O12 2 . 94.22(5)
O17 Fe2 O12 1_565 . 101.40(5)
O16 Fe2 O18 2 1_565 79.63(4)
O17 Fe2 O18 1_565 1_565 82.13(5)
O12 Fe2 O18 . 1_565 119.85(5)
O16 Fe2 O9 2 . 118.63(4)
O17 Fe2 O9 1_565 . 77.37(5)
O12 Fe2 O9 . . 75.70(4)
O18 Fe2 O9 1_565 . 156.61(4)
O16 Fe2 O5 2 1_565 89.34(5)
O17 Fe2 O5 1_565 1_565 79.51(5)
O12 Fe2 O5 . 1_565 162.04(4)
O18 Fe2 O5 1_565 1_565 78.10(4)
O9 Fe2 O5 . 1_565 87.13(4)
O14 Fe3 O9 2_556 . 93.68(5)
O14 Fe3 O19 2_556 . 161.09(5)
O9 Fe3 O19 . . 101.17(5)
O14 Fe3 O7 2_556 . 89.79(5)
O9 Fe3 O7 . . 160.52(5)
O19 Fe3 O7 . . 80.13(5)
O14 Fe3 O20 2_556 . 80.10(4)
O9 Fe3 O20 . . 123.90(5)
O19 Fe3 O20 . . 81.90(4)
O7 Fe3 O20 . . 75.58(4)
O14 Fe3 O12 2_556 . 116.53(4)
O9 Fe3 O12 . . 75.55(4)
O19 Fe3 O12 . . 78.89(4)
O7 Fe3 O12 . . 85.75(4)
O20 Fe3 O12 . . 155.20(4)
O18 Fe4 O11 . . 108.38(5)
O18 Fe4 O13 . 2_546 108.68(5)
O11 Fe4 O13 . 2_546 142.80(5)
O18 Fe4 O8 . . 94.64(5)
O11 Fe4 O8 . . 87.91(5)
O13 Fe4 O8 2_546 . 92.21(5)
O18 Fe4 O10 . . 88.94(5)
O11 Fe4 O10 . . 81.42(5)
O13 Fe4 O10 2_546 . 96.16(5)
O8 Fe4 O10 . . 169.33(4)
O17 Fe5 O5 . . 83.96(5)
O17 Fe5 O20 . 2_546 84.67(5)
O5 Fe5 O20 . 2_546 168.53(4)
O17 Fe5 O14 . . 99.04(4)
O5 Fe5 O14 . . 102.00(5)
O20 Fe5 O14 2_546 . 81.25(4)
O17 Fe5 O2 . 3_566 171.98(5)
O5 Fe5 O2 . 3_566 99.51(5)
O20 Fe5 O2 2_546 3_566 91.58(5)
O14 Fe5 O2 . 3_566 87.36(4)
O17 Fe5 O2 . 1_545 88.05(4)
O5 Fe5 O2 . 1_545 83.17(4)
O20 Fe5 O2 2_546 1_545 94.98(5)
O14 Fe5 O2 . 1_545 171.58(4)
O2 Fe5 O2 3_566 1_545 85.21(4)
O17 Fe6 O1 2_556 3_566 125.87(5)
O17 Fe6 O6 2_556 . 114.16(5)
O1 Fe6 O6 3_566 . 116.35(5)
O17 Fe6 O13 2_556 . 94.67(5)
O1 Fe6 O13 3_566 . 91.37(5)
O6 Fe6 O13 . . 103.70(5)
O17 Fe6 O1 2_556 . 83.54(5)
O1 Fe6 O1 3_566 . 79.77(5)
O6 Fe6 O1 . . 88.33(5)
O13 Fe6 O1 . . 167.41(4)
O4 Fe7 O19 3_665 . 167.68(5)
O4 Fe7 O16 3_665 . 88.12(4)
O19 Fe7 O16 . . 102.93(4)
O4 Fe7 O7 3_665 . 100.16(5)
O19 Fe7 O7 . . 82.54(5)
O16 Fe7 O7 . . 104.39(5)
O4 Fe7 O18 3_665 2 89.68(5)
O19 Fe7 O18 . 2 86.86(5)
O16 Fe7 O18 . 2 80.47(4)
O7 Fe7 O18 . 2 169.08(4)
O4 Fe7 O3 3_665 . 81.29(4)
O19 Fe7 O3 . . 87.18(4)
O16 Fe7 O3 . . 168.21(4)
O7 Fe7 O3 . . 82.70(4)
O18 Fe7 O3 2 . 94.23(4)
O19 Fe8 O8 2_545 . 113.20(5)
O19 Fe8 O3 2_545 3_665 135.10(5)
O8 Fe8 O3 . 3_665 108.71(5)
O19 Fe8 O15 2_545 . 93.98(5)
O8 Fe8 O15 . . 102.19(5)
O3 Fe8 O15 3_665 . 92.30(5)
O19 Fe8 O4 2_545 . 84.18(5)
O8 Fe8 O4 . . 85.50(5)
O3 Fe8 O4 3_665 . 83.73(4)
O15 Fe8 O4 . . 172.17(4)
O7 P1 O9 4_575 . 109.72(6)
O7 P1 O2 4_575 . 111.08(7)
O9 P1 O2 . . 111.24(7)
O7 P1 O13 4_575 . 110.50(7)
O9 P1 O13 . . 108.53(6)
O2 P1 O13 . . 105.67(7)
O1 P2 O14 . . 109.90(7)
O1 P2 O8 . 4_565 109.29(7)
O14 P2 O8 . 4_565 109.50(7)
O1 P2 O10 . . 108.65(7)
O14 P2 O10 . . 108.72(6)
O8 P2 O10 4_565 . 110.77(7)
O5 P3 O4 4_665 . 110.74(7)
O5 P3 O16 4_665 . 110.73(7)
O4 P3 O16 . . 108.70(7)
O5 P3 O11 4_665 . 110.20(6)
O4 P3 O11 . . 108.95(7)
O16 P3 O11 . . 107.43(6)
O12 P4 O6 . 4_675 110.15(6)
O12 P4 O15 . 1_565 109.77(6)
O6 P4 O15 4_675 1_565 110.48(7)
O12 P4 O3 . . 111.15(7)
O6 P4 O3 4_675 . 109.34(7)
O15 P4 O3 1_565 . 105.88(7)
Fe6 O17 H1 2_546 . 93.8(18)
Fe5 O17 H1 . . 106.0(19)
Fe2 O17 H1 1_545 . 92.9(19)
Fe4 O18 H2 . . 101(2)
Fe7 O18 H2 2_545 . 96(2)
Fe2 O18 H2 1_545 . 94(2)
Fe8 O19 H3 2 . 96.3(18)
Fe7 O19 H3 . . 103.0(19)
Fe3 O19 H3 . . 94.5(19)
Fe1 O20 H4 . . 101.9(18)
Fe5 O20 H4 2_556 . 96.9(18)
Fe3 O20 H4 . . 92.7(18)

loop_
_geom_bond_atom_site_label_1
_geom_bond_atom_site_label_2
_geom_bond_site_symmetry_2
_geom_bond_distance
_geom_bond_publ_flag
Fe1 O20 . 2.0326(13) yes
Fe1 O10 . 2.0546(12) yes
Fe1 O15 2 2.0858(13) yes
Fe1 O6 . 2.1591(12) yes
Fe1 O11 . 2.1827(11) yes
Fe2 O16 2 2.1124(13) yes
Fe2 O17 1_565 2.1185(13) yes
Fe2 O12 . 2.1372(11) yes
Fe2 O18 1_565 2.2029(13) yes
Fe2 O9 . 2.2526(12) yes
Fe2 O5 1_565 2.3059(12) yes
Fe3 O14 2_556 2.1054(13) yes
Fe3 O9 . 2.1058(11) yes
Fe3 O19 . 2.1237(13) yes
Fe3 O7 . 2.2139(12) yes
Fe3 O20 . 2.2433(13) yes
Fe3 O12 . 2.2877(12) yes
Fe4 O18 . 2.0320(13) yes
Fe4 O11 . 2.0391(12) yes
Fe4 O13 2_546 2.0660(13) yes
Fe4 O8 . 2.1862(12) yes
Fe4 O10 . 2.2195(11) yes
Fe5 O17 . 2.1131(12) yes
Fe5 O5 . 2.1223(13) yes
Fe5 O20 2_546 2.1269(14) yes
Fe5 O14 . 2.1733(13) yes
Fe5 O2 3_566 2.1781(12) yes
Fe5 O2 1_545 2.2006(13) yes
Fe6 O17 2_556 2.0090(13) yes
Fe6 O1 3_566 2.0240(12) yes
Fe6 O6 . 2.0482(12) yes
Fe6 O13 . 2.0665(13) yes
Fe6 O1 . 2.1604(13) yes
Fe7 O4 3_665 2.0782(12) yes
Fe7 O19 . 2.0869(12) yes
Fe7 O16 . 2.1314(13) yes
Fe7 O7 . 2.1464(13) yes
Fe7 O18 2 2.1478(14) yes
Fe7 O3 . 2.2437(13) yes
Fe8 O19 2_545 2.0167(13) yes
Fe8 O8 . 2.0580(12) yes
Fe8 O3 3_665 2.0666(11) yes
Fe8 O15 . 2.0893(13) yes
Fe8 O4 . 2.1543(12) yes
P1 O7 4_575 1.5327(13) yes
P1 O9 . 1.5397(12) yes
P1 O2 . 1.5501(12) yes
P1 O13 . 1.5508(12) yes
P2 O1 . 1.5343(12) yes
P2 O14 . 1.5359(12) yes
P2 O8 4_565 1.5366(13) yes
P2 O10 . 1.5464(11) yes
P3 O5 4_665 1.5295(13) yes
P3 O4 . 1.5379(12) yes
P3 O16 . 1.5405(12) yes
P3 O11 . 1.5529(11) yes
P4 O12 . 1.5322(11) yes
P4 O6 4_675 1.5407(13) yes
P4 O15 1_565 1.5476(12) yes
P4 O3 . 1.5496(12) yes
O17 H1 . 0.79(3) ?
O18 H2 . 0.79(3) ?
O19 H3 . 0.78(3) ?
O20 H4 . 0.80(2) ?

loop_
_geom_hbond_atom_site_label_D
_geom_hbond_atom_site_label_H
_geom_hbond_atom_site_label_A
_geom_hbond_site_symmetry_A
_geom_hbond_distance_DH
_geom_hbond_distance_HA
_geom_hbond_distance_DA
_geom_hbond_angle_DHA
_geom_hbond_publ_flag
O17 H1 O9 1_545 0.79(3) 2.23(3) 2.7343(17) 122(2) yes
O17 H1 O1 2_546 0.79(3) 2.32(3) 2.7798(17) 118(2) yes
O17 H1 O10 2_546 0.79(3) 2.50(3) 3.1627(18) 142(2) yes
O18 H2 O5 . 0.79(3) 2.33(3) 2.8418(17) 124(3) yes
O18 H2 O4 4_565 0.79(3) 2.58(3) 2.9803(19) 113(2) yes
O19 H3 O12 . 0.78(3) 2.32(3) 2.8057(17) 122(2) yes
O19 H3 O4 2 0.78(3) 2.39(2) 2.7978(17) 114(2) yes
O19 H3 O11 2 0.78(3) 2.40(3) 3.0609(17) 143(2) yes
O20 H4 O7 . 0.80(2) 2.21(2) 2.7313(17) 123(2) yes
